data_7016631
loop_
_publ_author_name
'Matouzenko, Galina S.'
'Jeanneau, Erwann'
'Yu Verat, Alexander'
'Bousseksou, Azzedine'

_publ_section_title
;
 Spin crossover and polymorphism in a family of
 1,2-bis(4-pyridyl)ethene-bridged binuclear iron(ii) complexes. A key
 role of structural distortions.
;
_journal_issue 37
_journal_name_full 'Dalton transactions (Cambridge, England : 2003)'
_journal_page_first 9608
_journal_page_last 9618
_journal_paper_doi 10.1039/c1dt10312a
_journal_volume 40
_journal_year 2011
_chemical_formula_moiety 'C40 H36 Fe2 N12 S4 '
_chemical_formula_sum 'C40 H36 Fe2 N12 S4'
_chemical_formula_weight 924.79
_space_group_IT_number 15
_symmetry_cell_setting monoclinic
_symmetry_space_group_name_Hall '-C 2yc'
_symmetry_space_group_name_H-M 'C 1 2/c 1'
_atom_sites_solution_hydrogens geom
_atom_sites_solution_primary direct
_cell_angle_alpha 90
_cell_angle_beta 111.389(2)
_cell_angle_gamma 90
_cell_formula_units_Z 4
_cell_length_a 20.8126(8)
_cell_length_b 12.7451(5)
_cell_length_c 18.9354(7)
_cell_measurement_reflns_used 4878
_cell_measurement_temperature 300
_cell_measurement_theta_max 27.878
_cell_measurement_theta_min 0.730
_cell_volume 4676.8(3)
_computing_cell_refinement 'DENZO/SCALEPACK (Otwinowski & Minor, 1997)'
_computing_data_collection 'COLLECT (Nonius, 2001).'
_computing_data_reduction 'DENZO/SCALEPACK (Otwinowski & Minor, 1997)'
_computing_molecular_graphics 'CAMERON (Watkin et al., 1996)'
_computing_publication_material 'CRYSTALS (Betteridge et al., 2003)'
_computing_structure_refinement 'CRYSTALS (Betteridge et al., 2003)'
_computing_structure_solution 'SIR97 (Altomare et al., 1999)'
_diffrn_ambient_temperature 300
_diffrn_measured_fraction_theta_full 0.947
_diffrn_measured_fraction_theta_max 0.918
_diffrn_measurement_device 'Nonius KappaCCD'
_diffrn_measurement_device_type Area
_diffrn_measurement_method '\f & \w scans'
_diffrn_radiation_monochromator graphite
_diffrn_radiation_type 'Mo K\a'
_diffrn_radiation_wavelength 0.71069
_diffrn_reflns_av_R_equivalents 0.000
_diffrn_reflns_limit_h_max 27
_diffrn_reflns_limit_h_min 0
_diffrn_reflns_limit_k_max 16
_diffrn_reflns_limit_k_min 0
_diffrn_reflns_limit_l_max 20
_diffrn_reflns_limit_l_min -24
_diffrn_reflns_number 5115
_diffrn_reflns_theta_full 25.081
_diffrn_reflns_theta_max 27.868
_diffrn_reflns_theta_min 1.912
_diffrn_standards_number 0
_exptl_absorpt_coefficient_mu 0.840
_exptl_absorpt_correction_T_max 0.921
_exptl_absorpt_correction_T_min 0.767
_exptl_absorpt_correction_type analytical
_exptl_absorpt_process_details
;
Clark, R. C. & Reid, J. S. (1995). Acta Cryst. A51, 887-897
;
_exptl_crystal_colour black
_exptl_crystal_density_diffrn 1.313
_exptl_crystal_density_method 'not measured'
_exptl_crystal_description prism
_exptl_crystal_F_000 1904
_exptl_crystal_size_max 0.3
_exptl_crystal_size_mid 0.29
_exptl_crystal_size_min 0.12
_refine_diff_density_max 0.40
_refine_diff_density_min -0.45
_refine_ls_extinction_method None
_refine_ls_goodness_of_fit_ref 0.9640
_refine_ls_hydrogen_treatment none
_refine_ls_matrix_type full
_refine_ls_number_parameters 280
_refine_ls_number_reflns 5097
_refine_ls_number_restraints 0
_refine_ls_R_factor_all 0.1080
_refine_ls_R_factor_gt 0.0681
_refine_ls_shift/su_max 0.0004316
_refine_ls_shift/su_mean 0.0001728
_refine_ls_structure_factor_coef Fsqd
_refine_ls_weighting_details
;
Method, part 1, Chebychev polynomial, (Watkin, 1994, Prince, 1982)
[weight] = 1.0/[A~0~*T~0~(x)+A~1~*T~1~(x) ... +A~n-1~]*T~n-1~(x)]
where A~i~ are the Chebychev coefficients listed below and x= Fcalc/Fmax
Method = Robust Weighting (Prince, 1982)
W = [weight] * [1-(deltaF/6*sigmaF)^2^]^2^
A~i~ are:
76.1 115. 57.3 15.1
;
_refine_ls_weighting_scheme calc
_refine_ls_wR_factor_all 0.2345
_refine_ls_wR_factor_gt 0.1687
_refine_ls_wR_factor_ref 0.2345
_reflns_limit_h_max 27
_reflns_limit_h_min 0
_reflns_limit_k_max 16
_reflns_limit_k_min 0
_reflns_limit_l_max 20
_reflns_limit_l_min -24
_reflns_number_gt 2823
_reflns_number_total 5115
_reflns_threshold_expression I>2.0\s(I)
_oxford_diffrn_Wilson_B_factor 0.00
_oxford_diffrn_Wilson_scale 0.00
_oxford_refine_ls_r_factor_ref 0.1080
_oxford_refine_ls_scale 0.1746(2)
_oxford_reflns_number_all 5097
_oxford_reflns_threshold_expression_ref I>-10.0\s(I)
_cod_data_source_file c1dt10312a.txt
_cod_data_source_block 1(300k)
_cod_depositor_comments
;
The following automatic conversions were performed:

'_symmetry_cell_setting' value 'Monoclinic' changed to 'monoclinic'
according to /home/saulius/struct/CIF-dictionaries/cif_core.dic
dictionary named 'cif_core.dic' version 2.4.1 from 2010-06-29.

Automatic conversion script
Id: cif_fix_values 1715 2011-07-08 13:25:40Z adriana 
;
_cod_original_sg_symbol_Hall '-C 2yc '
_cod_original_sg_symbol_H-M 'C 1 2/c 1 '
_cod_original_formula_sum 'C40 H36 Fe2 N12 S4 '
_cod_database_code 7016631

loop_
_symmetry_equiv_pos_as_xyz
x,y,z
-x,-y,-z
x+1/2,y+1/2,z
-x+1/2,-y+1/2,-z
-x,y,-z+1/2
x,-y,z+1/2
-x+1/2,y+1/2,-z+1/2
x+1/2,-y+1/2,z+1/2

loop_
_atom_site_label
_atom_site_type_symbol
_atom_site_fract_x
_atom_site_fract_y
_atom_site_fract_z
_atom_site_U_iso_or_equiv
_atom_site_occupancy
_atom_site_adp_type
_atom_site_refinement_flags_posn
_atom_site_refinement_flags_adp
_atom_site_disorder_assembly
_atom_site_disorder_group
C1 C 0.3095(3) 0.4350(4) 0.1493(3) 0.0778 1.0000 Uani . U . .
C3 C 0.3868(3) 0.7306(4) 0.1680(3) 0.0860 1.0000 Uani . . . .
C4 C 0.4186(3) 0.8105(5) 0.1435(4) 0.0924 1.0000 Uani . . . .
C5 C 0.4246(3) 0.9070(5) 0.1774(4) 0.0965 1.0000 Uani . . . .
C6 C 0.4011(3) 0.9192(4) 0.2366(3) 0.0889 1.0000 Uani . . . .
C7 C 0.3705(2) 0.8360(4) 0.2587(3) 0.0755 1.0000 Uani . . . .
C8 C 0.3408(3) 0.8470(4) 0.3196(3) 0.0903 1.0000 Uani . . . .
C9 C 0.4016(3) 0.7223(5) 0.4244(3) 0.1016 1.0000 Uani . . . .
C10 C 0.4486(3) 0.6436(4) 0.4089(3) 0.0780 1.0000 Uani . . . .
C11 C 0.5152(3) 0.6267(5) 0.4608(3) 0.0911 1.0000 Uani . . . .
C12 C 0.5542(3) 0.5484(5) 0.4468(4) 0.0966 1.0000 Uani . . . .
C13 C 0.5277(3) 0.4892(5) 0.3826(4) 0.0955 1.0000 Uani . . . .
C14 C 0.4624(3) 0.5104(5) 0.3330(3) 0.0884 1.0000 Uani . . . .
C15 C 0.3101(3) 0.4129(4) 0.3552(3) 0.0820 1.0000 Uani . . . .
C16 C 0.2989(3) 0.3432(4) 0.4039(3) 0.0820 1.0000 Uani . . . .
C17 C 0.2602(3) 0.3736(4) 0.4469(3) 0.0736 1.0000 Uani . . . .
C18 C 0.2371(3) 0.4759(4) 0.4382(3) 0.0832 1.0000 Uani . . . .
C19 C 0.2501(3) 0.5411(4) 0.3869(3) 0.0858 1.0000 Uani . . . .
C20 C 0.2450(3) 0.3014(4) 0.4984(3) 0.0798 1.0000 Uani . . . .
Fe1 Fe 0.31457(3) 0.61891(5) 0.26987(4) 0.0755 1.0000 Uani . . . .
N6 N 0.2868(2) 0.5119(3) 0.3455(2) 0.0770 1.0000 Uani . . . .
N4 N 0.3386(2) 0.7474(3) 0.3570(3) 0.0845 1.0000 Uani . . . .
N3 N 0.36223(19) 0.7424(3) 0.2242(2) 0.0763 1.0000 Uani . . . .
N5 N 0.4224(2) 0.5858(3) 0.3460(2) 0.0780 1.0000 Uani . . . .
N1 N 0.3170(2) 0.5047(4) 0.1903(3) 0.0893 1.0000 Uani . . . .
S1 S 0.30037(10) 0.33653(13) 0.09202(10) 0.1022 1.0000 Uani . U . .
H31 H 0.3828 0.6657 0.1458 0.0973 1.0000 Uiso R . . .
H41 H 0.4331 0.7990 0.1043 0.1067 1.0000 Uiso R . . .
H51 H 0.4424 0.9669 0.1608 0.1100 1.0000 Uiso R . . .
H61 H 0.4055 0.9864 0.2595 0.1016 1.0000 Uiso R . . .
H81 H 0.2947 0.8742 0.2970 0.1028 1.0000 Uiso R . . .
H82 H 0.3702 0.9010 0.3568 0.1017 1.0000 Uiso R . . .
H91 H 0.4266 0.7914 0.4452 0.1155 1.0000 Uiso R . . .
H92 H 0.3885 0.6893 0.4617 0.1124 1.0000 Uiso R . . .
H111 H 0.5322 0.6696 0.5032 0.1067 1.0000 Uiso R . . .
H121 H 0.6014 0.5352 0.4808 0.1125 1.0000 Uiso R . . .
H131 H 0.5545 0.4369 0.3716 0.1065 1.0000 Uiso R . . .
H141 H 0.4412 0.4683 0.2879 0.1028 1.0000 Uiso R . . .
H151 H 0.3378 0.3930 0.3299 0.0901 1.0000 Uiso R . . .
H161 H 0.3159 0.2719 0.4089 0.0943 1.0000 Uiso R . . .
H181 H 0.2088 0.5000 0.4633 0.0920 1.0000 Uiso R . . .
H191 H 0.2328 0.6131 0.3802 0.1009 1.0000 Uiso R . . .
H201 H 0.2264 0.3321 0.5286 0.0891 1.0000 Uiso R . . .
H4 H 0.3054 0.7503 0.3723 0.1207 1.0000 Uiso R . . .
N2 N 0.2097(2) 0.6536(4) 0.2176(3) 0.1021 1.0000 Uani . . . .
C2A C 0.1525(13) 0.6665(19) 0.1979(11) 0.0959 0.5000 Uani . . 1 1
C2B C 0.1556(11) 0.6412(17) 0.1656(10) 0.0961 0.5000 Uani . . 1 2
S2A S 0.0704(3) 0.6828(5) 0.1519(6) 0.1901 0.5000 Uani . . 1 1
S2B S 0.0792(3) 0.6238(6) 0.1032(5) 0.1965 0.5000 Uani . . 1 2

loop_
_atom_site_aniso_label
_atom_site_aniso_U_11
_atom_site_aniso_U_22
_atom_site_aniso_U_33
_atom_site_aniso_U_23
_atom_site_aniso_U_13
_atom_site_aniso_U_12
C1 0.078(3) 0.075(3) 0.079(3) -0.005(2) 0.027(2) -0.014(2)
C3 0.081(3) 0.083(3) 0.093(3) -0.011(3) 0.031(3) 0.005(2)
C4 0.085(3) 0.099(4) 0.102(4) -0.006(3) 0.044(3) 0.006(3)
C5 0.080(3) 0.092(4) 0.117(5) 0.006(3) 0.035(3) 0.000(3)
C6 0.082(3) 0.072(3) 0.107(4) -0.005(3) 0.027(3) 0.001(2)
C7 0.066(2) 0.070(3) 0.087(3) -0.005(2) 0.024(2) 0.007(2)
C8 0.097(4) 0.075(3) 0.102(4) -0.008(3) 0.040(3) 0.012(3)
C9 0.111(4) 0.093(4) 0.086(4) -0.013(3) 0.018(3) 0.001(3)
C10 0.079(3) 0.076(3) 0.076(3) 0.001(2) 0.025(3) -0.008(2)
C11 0.085(3) 0.096(4) 0.078(3) 0.013(3) 0.012(3) -0.018(3)
C12 0.069(3) 0.110(4) 0.102(4) 0.025(3) 0.020(3) -0.003(3)
C13 0.070(3) 0.113(4) 0.108(4) 0.021(3) 0.037(3) 0.015(3)
C14 0.077(3) 0.097(4) 0.093(4) 0.005(3) 0.033(3) 0.011(3)
C15 0.091(3) 0.075(3) 0.081(3) -0.003(2) 0.032(3) 0.007(2)
C16 0.100(3) 0.066(2) 0.078(3) -0.001(2) 0.030(3) 0.010(2)
C17 0.075(3) 0.070(3) 0.068(3) -0.007(2) 0.017(2) 0.002(2)
C18 0.085(3) 0.073(3) 0.097(4) -0.007(2) 0.040(3) 0.005(2)
C19 0.078(3) 0.067(3) 0.113(4) 0.005(3) 0.035(3) 0.009(2)
C20 0.086(3) 0.080(3) 0.069(3) -0.007(2) 0.022(2) 0.007(2)
Fe1 0.0681(4) 0.0697(4) 0.0830(5) -0.0045(3) 0.0209(4) -0.0002(3)
N6 0.073(2) 0.069(2) 0.086(3) 0.0022(18) 0.026(2) 0.0047(17)
N4 0.086(3) 0.076(2) 0.096(3) -0.008(2) 0.039(2) 0.006(2)
N3 0.068(2) 0.071(2) 0.087(3) -0.0087(19) 0.0241(19) 0.0039(17)
N5 0.066(2) 0.084(2) 0.081(3) -0.004(2) 0.022(2) 0.0043(18)
N1 0.089(3) 0.080(3) 0.093(3) -0.011(2) 0.026(2) -0.010(2)
S1 0.1266(12) 0.0874(9) 0.1069(11) -0.0241(8) 0.0596(10) -0.0308(8)
N2 0.074(3) 0.096(3) 0.128(4) 0.037(3) 0.028(3) 0.009(2)
C2A 0.081(9) 0.113(12) 0.098(13) 0.038(10) 0.038(10) 0.002(7)
C2B 0.070(8) 0.108(12) 0.098(13) 0.053(10) 0.016(10) 0.001(7)
S2A 0.068(2) 0.154(5) 0.309(11) 0.126(6) 0.022(4) 0.002(3)
S2B 0.102(4) 0.158(6) 0.243(9) 0.113(5) -0.040(5) -0.039(4)

loop_
_atom_type_symbol
_atom_type_scat_dispersion_real
_atom_type_scat_dispersion_imag
_atom_type_scat_Cromer_Mann_a1
_atom_type_scat_Cromer_Mann_b1
_atom_type_scat_Cromer_Mann_a2
_atom_type_scat_Cromer_Mann_b2
_atom_type_scat_Cromer_Mann_a3
_atom_type_scat_Cromer_Mann_b3
_atom_type_scat_Cromer_Mann_a4
_atom_type_scat_Cromer_Mann_b4
_atom_type_scat_Cromer_Mann_c
_atom_type_scat_source
C 0.0033 0.0016 2.3100 20.8439 1.0200 10.2075 1.5886 0.5687 0.8650 51.6512 0.2156 'International Tables Vol C 4.2.6.8 and 6.1.1.4'
H 0.0000 0.0000 0.4930 10.5109 0.3229 26.1257 0.1402 3.1424 0.0408 57.7998 0.0030 'International Tables Vol C 4.2.6.8 and 6.1.1.4'
N 0.0061 0.0033 12.2126 0.0057 3.1322 9.8933 2.0125 28.9975 1.1663 0.5826 -11.5290 'International Tables Vol C 4.2.6.8 and 6.1.1.4'
S 0.1246 0.1234 6.9053 1.4679 5.2034 22.2151 1.4379 0.2536 1.5863 56.1720 0.8669 'International Tables Vol C 4.2.6.8 and 6.1.1.4'
Fe 0.3463 0.8444 11.7695 4.7611 7.3573 0.3072 3.5222 15.3535 2.3045 76.8805 1.0369 'International Tables Vol C 4.2.6.8 and 6.1.1.4'

loop_
_geom_angle_atom_site_label_1
_geom_angle_site_symmetry_1
_geom_angle_atom_site_label_2
_geom_angle_atom_site_label_3
_geom_angle_site_symmetry_3
_geom_angle
_geom_angle_publ_flag
N1 . C1 S1 . 179.0(5) yes
C4 . C3 N3 . 123.3(5) yes
C4 . C3 H31 . 119.0 no
N3 . C3 H31 . 117.8 no
C3 . C4 C5 . 118.5(5) yes
C3 . C4 H41 . 119.8 no
C5 . C4 H41 . 121.7 no
C4 . C5 C6 . 118.7(6) yes
C4 . C5 H51 . 123.0 no
C6 . C5 H51 . 118.2 no
C5 . C6 C7 . 119.9(5) yes
C5 . C6 H61 . 117.8 no
C7 . C6 H61 . 122.3 no
C6 . C7 C8 . 121.8(5) yes
C6 . C7 N3 . 121.8(5) yes
C8 . C7 N3 . 116.3(4) yes
C7 . C8 N4 . 112.6(4) yes
C7 . C8 H81 . 108.4 no
N4 . C8 H81 . 109.0 no
C7 . C8 H82 . 106.4 no
N4 . C8 H82 . 111.7 no
H81 . C8 H82 . 108.5 no
C10 . C9 N4 . 114.0(4) yes
C10 . C9 H91 . 111.9 no
N4 . C9 H91 . 108.0 no
C10 . C9 H92 . 103.6 no
N4 . C9 H92 . 109.4 no
H91 . C9 H92 . 109.8 no
C9 . C10 C11 . 121.1(5) yes
C9 . C10 N5 . 117.3(5) yes
C11 . C10 N5 . 121.4(5) yes
C10 . C11 C12 . 118.9(6) yes
C10 . C11 H111 . 119.0 no
C12 . C11 H111 . 122.1 no
C11 . C12 C13 . 119.9(5) yes
C11 . C12 H121 . 121.6 no
C13 . C12 H121 . 118.4 no
C12 . C13 C14 . 118.7(6) yes
C12 . C13 H131 . 120.5 no
C14 . C13 H131 . 120.7 no
C13 . C14 N5 . 122.6(6) yes
C13 . C14 H141 . 121.0 no
N5 . C14 H141 . 116.3 no
C16 . C15 N6 . 124.4(5) yes
C16 . C15 H151 . 118.3 no
N6 . C15 H151 . 117.2 no
C15 . C16 C17 . 119.6(5) yes
C15 . C16 H161 . 122.1 no
C17 . C16 H161 . 118.3 no
C16 . C17 C18 . 116.4(5) yes
C16 . C17 C20 . 121.9(4) yes
C18 . C17 C20 . 121.7(5) yes
C17 . C18 C19 . 120.3(5) yes
C17 . C18 H181 . 120.5 no
C19 . C18 H181 . 118.9 no
C18 . C19 N6 . 123.3(5) yes
C18 . C19 H191 . 120.0 no
N6 . C19 H191 . 116.8 no
C17 . C20 C20 4_556 126.0(6) yes
C17 . C20 H201 . 113.8 no
C20 4_556 C20 H201 . 120.2 no
N6 . Fe1 N4 . 90.83(16) yes
N6 . Fe1 N3 . 164.18(15) yes
N4 . Fe1 N3 . 75.86(16) yes
N6 . Fe1 N5 . 84.39(15) yes
N4 . Fe1 N5 . 76.12(16) yes
N3 . Fe1 N5 . 84.12(15) yes
N6 . Fe1 N1 . 96.74(17) yes
N4 . Fe1 N1 . 166.06(17) yes
N3 . Fe1 N1 . 94.68(16) yes
N5 . Fe1 N1 . 92.93(17) yes
N6 . Fe1 N2 . 87.88(17) yes
N4 . Fe1 N2 . 96.2(2) yes
N3 . Fe1 N2 . 101.84(16) yes
N5 . Fe1 N2 . 169.0(2) yes
N1 . Fe1 N2 . 95.8(2) yes
Fe1 . N6 C15 . 120.3(3) yes
Fe1 . N6 C19 . 123.5(3) yes
C15 . N6 C19 . 116.1(4) yes
Fe1 . N4 C9 . 111.2(3) yes
Fe1 . N4 C8 . 108.3(3) yes
C9 . N4 C8 . 115.3(5) yes
Fe1 . N4 H4 . 107.1 no
C9 . N4 H4 . 106.9 no
C8 . N4 H4 . 107.6 no
Fe1 . N3 C3 . 125.9(3) yes
Fe1 . N3 C7 . 116.2(3) yes
C3 . N3 C7 . 117.8(4) yes
Fe1 . N5 C14 . 124.1(4) yes
Fe1 . N5 C10 . 117.5(3) yes
C14 . N5 C10 . 118.5(5) yes
Fe1 . N1 C1 . 168.8(4) yes
Fe1 . N2 C2A . 170.7(10) yes
Fe1 . N2 C2B . 149.6(12) yes
N2 . C2A S2A . 168.0(16) yes
N2 . C2B S2B . 173.5(16) yes

loop_
_geom_bond_atom_site_label_1
_geom_bond_atom_site_label_2
_geom_bond_site_symmetry_2
_geom_bond_distance
_geom_bond_publ_flag
C1 N1 . 1.153(6) yes
C1 S1 . 1.624(5) yes
C3 C4 . 1.384(8) yes
C3 N3 . 1.346(6) yes
C3 H31 . 0.918 no
C4 C5 . 1.372(8) yes
C4 H41 . 0.910 no
C5 C6 . 1.385(8) yes
C5 H51 . 0.950 no
C6 C7 . 1.379(7) yes
C6 H61 . 0.949 no
C7 C8 . 1.501(7) yes
C7 N3 . 1.340(6) yes
C8 N4 . 1.463(7) yes
C8 H81 . 0.961 no
C8 H82 . 1.016 no
C9 C10 . 1.504(8) yes
C9 N4 . 1.492(7) yes
C9 H91 . 1.026 no
C9 H92 . 0.942 no
C10 C11 . 1.393(7) yes
C10 N5 . 1.335(6) yes
C11 C12 . 1.371(8) yes
C11 H111 . 0.929 no
C12 C13 . 1.366(9) yes
C12 H121 . 0.972 no
C13 C14 . 1.367(7) yes
C13 H131 . 0.939 no
C14 N5 . 1.352(6) yes
C14 H141 . 0.968 no
C15 C16 . 1.361(7) yes
C15 N6 . 1.339(6) yes
C15 H151 . 0.911 no
C16 C17 . 1.391(7) yes
C16 H161 . 0.968 no
C17 C18 . 1.379(6) yes
C17 C20 . 1.457(7) yes
C18 C19 . 1.379(7) yes
C18 H181 . 0.933 no
C19 N6 . 1.331(6) yes
C19 H191 . 0.977 no
C20 C20 4_556 1.324(9) yes
C20 H201 . 0.891 no
Fe1 N6 . 2.202(4) yes
Fe1 N4 . 2.248(4) yes
Fe1 N3 . 2.199(4) yes
Fe1 N5 . 2.222(4) yes
Fe1 N1 . 2.108(5) yes
Fe1 N2 . 2.089(5) yes
N4 H4 . 0.842 no
N2 C2A . 1.12(2) yes
N2 C2B . 1.21(2) yes
C2A S2A . 1.62(3) yes
C2B S2B . 1.61(2) yes

loop_
_geom_hbond_atom_site_label_D
_geom_hbond_atom_site_label_H
_geom_hbond_atom_site_label_A
_geom_hbond_site_symmetry_A
_geom_hbond_angle_DHA
_geom_hbond_distance_DH
_geom_hbond_distance_HA
_geom_hbond_distance_DA
_geom_hbond_publ_flag
C16 H161 C2B 7_545 139 0.97 2.39 3.190(10) yes
